data_7036667
loop_
_publ_author_name
'Khalimon, Andrey Y.'
'Shaw, Bryan K.'
'Marwitz, Adam J. V.'
'Piers, Warren E.'
'Blackwell, James M.'
'Parvez, Masood'

_publ_section_title
;
 Photo Lewis acid generators: photorelease of B(C6F5)3 and applications to
 catalysis.
;
_journal_issue 41
_journal_name_full 'Dalton transactions (Cambridge, England : 2003)'
_journal_page_first 18196
_journal_page_last 18206
_journal_paper_doi 10.1039/c5dt03008k
_journal_volume 44
_journal_year 2015
_chemical_formula_moiety 'C18 H B F15, C12 H10 I'
_chemical_formula_sum 'C30 H11 B F15 I'
_chemical_formula_weight 794.10
_chemical_name_systematic
;
 ?
;
_space_group_IT_number 15
_symmetry_cell_setting monoclinic
_symmetry_space_group_name_Hall '-C 2yc'
_symmetry_space_group_name_H-M 'C 1 2/c 1'
_atom_sites_solution_hydrogens geom
_atom_sites_solution_primary direct
_atom_sites_solution_secondary difmap
_audit_update_record
;
2015-07-29 deposited with the CCDC.
2015-09-24 downloaded from the CCDC.
;
_cell_angle_alpha 90.00
_cell_angle_beta 93.5440(14)
_cell_angle_gamma 90.00
_cell_formula_units_Z 8
_cell_length_a 28.2437(7)
_cell_length_b 10.4776(3)
_cell_length_c 18.8072(4)
_cell_measurement_reflns_used 6540
_cell_measurement_temperature 173(2)
_cell_measurement_theta_max 27.48
_cell_measurement_theta_min 1.00
_cell_volume 5554.9(2)
_computing_cell_refinement 'HKL DENZO (Otwinowski & Minor, 1997)'
_computing_data_collection 'COLLECT (Hooft, 1998)'
_computing_data_reduction 'SCALEPACK (Otwinowski & Minor, 1997)'
_computing_molecular_graphics 'ORTEP-3 (Farrugia, 1997)'
_computing_publication_material 'SHELXL-97 (Sheldrick, 2008)'
_computing_structure_refinement 'SHELXL-97 (Sheldrick, 2008)'
_computing_structure_solution 'SIR92 (Altomare et al., 1991)'
_diffrn_ambient_temperature 173(2)
_diffrn_measured_fraction_theta_full 0.994
_diffrn_measured_fraction_theta_max 0.994
_diffrn_measurement_device_type 'Nonius APEX2 CCD'
_diffrn_measurement_method ' \w and \f scans '
_diffrn_radiation_monochromator graphite
_diffrn_radiation_source 'fine-focus sealed tube'
_diffrn_radiation_type MoK\a
_diffrn_radiation_wavelength 0.71073
_diffrn_reflns_av_R_equivalents 0.0330
_diffrn_reflns_av_sigmaI/netI 0.0349
_diffrn_reflns_limit_h_max 36
_diffrn_reflns_limit_h_min -36
_diffrn_reflns_limit_k_max 13
_diffrn_reflns_limit_k_min -12
_diffrn_reflns_limit_l_max 24
_diffrn_reflns_limit_l_min -24
_diffrn_reflns_number 10943
_diffrn_reflns_theta_full 27.49
_diffrn_reflns_theta_max 27.49
_diffrn_reflns_theta_min 2.53
_diffrn_standards_number 0
_exptl_absorpt_coefficient_mu 1.276
_exptl_absorpt_correction_T_max 0.8416
_exptl_absorpt_correction_T_min 0.7844
_exptl_absorpt_correction_type multi-scan
_exptl_absorpt_process_details 'SORTAV: (Blessing, 1997)'
_exptl_crystal_colour Colorless
_exptl_crystal_density_diffrn 1.899
_exptl_crystal_density_method 'not measured'
_exptl_crystal_description Block
_exptl_crystal_F_000 3072
_exptl_crystal_size_max 0.20
_exptl_crystal_size_mid 0.18
_exptl_crystal_size_min 0.14
_refine_diff_density_max 0.476
_refine_diff_density_min -0.523
_refine_diff_density_rms 0.091
_refine_ls_extinction_method none
_refine_ls_goodness_of_fit_ref 1.119
_refine_ls_hydrogen_treatment mixed
_refine_ls_matrix_type full
_refine_ls_number_parameters 427
_refine_ls_number_reflns 6348
_refine_ls_number_restraints 0
_refine_ls_restrained_S_all 1.119
_refine_ls_R_factor_all 0.0568
_refine_ls_R_factor_gt 0.0442
_refine_ls_shift/su_max 0.001
_refine_ls_shift/su_mean 0.000
_refine_ls_structure_factor_coef Fsqd
_refine_ls_weighting_details 'calc w=1/[\s^2^(Fo^2^)+(0.0167P)^2^+33.9302P] where P=(Fo^2^+2Fc^2^)/3'
_refine_ls_weighting_scheme calc
_refine_ls_wR_factor_gt 0.0891
_refine_ls_wR_factor_ref 0.0967
_reflns_number_gt 5299
_reflns_number_total 6348
_reflns_threshold_expression >2sigma(I)
_cod_data_source_file c5dt03008k2.cif
_cod_data_source_block Compound_I
_cod_depositor_comments
;
The following automatic conversions were performed:

'_symmetry_cell_setting' value 'Monoclinic' changed to 'monoclinic'
according to
/usr/data/users/saulius/crontab/automatic-downloads/rss-feeds/RSC/lib/dictionaries/cif_core.dic
dictionary named 'cif_core.dic' version 2.4.2 from 2011-04-26.

'_exptl_absorpt_correction_type' value 'Multi-scan' changed to
'multi-scan' according to
/usr/data/users/saulius/crontab/automatic-downloads/rss-feeds/RSC/lib/dictionaries/cif_core.dic
dictionary named 'cif_core.dic' version 2.4.2 from 2011-04-26.

Automatic conversion script
Id: cif_fix_values 3271 2015-04-21 07:52:19Z andrius 

 Adding full bibliography for 7036666--7036667.cif.
;
_cod_original_sg_symbol_H-M 'C 2/c'
_cod_database_code 7036667

loop_
_symmetry_equiv_pos_as_xyz
'x, y, z'
'-x, y, -z+1/2'
'x+1/2, y+1/2, z'
'-x+1/2, y+1/2, -z+1/2'
'-x, -y, -z'
'x, -y, z-1/2'
'-x+1/2, -y+1/2, -z'
'x+1/2, -y+1/2, z-1/2'

loop_
_atom_site_label
_atom_site_type_symbol
_atom_site_fract_x
_atom_site_fract_y
_atom_site_fract_z
_atom_site_U_iso_or_equiv
_atom_site_adp_type
_atom_site_occupancy
_atom_site_symmetry_multiplicity
_atom_site_calc_flag
_atom_site_refinement_flags
I1 I 0.106617(9) 0.25903(2) 0.394208(13) 0.03355(8) Uani 1 1 d .
F1 F 0.02937(8) 0.9828(2) 0.33557(13) 0.0385(5) Uani 1 1 d .
F2 F -0.01992(8) 0.7775(3) 0.37090(13) 0.0430(6) Uani 1 1 d .
F3 F 0.01102(10) 0.5411(3) 0.33932(15) 0.0533(7) Uani 1 1 d .
F4 F 0.09037(9) 0.5128(2) 0.26768(14) 0.0462(6) Uani 1 1 d .
F5 F 0.13944(8) 0.7150(2) 0.22963(13) 0.0393(5) Uani 1 1 d .
F6 F 0.17129(8) 0.8543(2) 0.37001(12) 0.0399(5) Uani 1 1 d .
F7 F 0.26441(9) 0.8242(3) 0.38176(14) 0.0478(6) Uani 1 1 d .
F8 F 0.31975(8) 0.9258(3) 0.28243(16) 0.0555(7) Uani 1 1 d .
F9 F 0.27853(9) 1.0601(3) 0.17179(15) 0.0548(7) Uani 1 1 d .
F10 F 0.18566(9) 1.0906(3) 0.15821(14) 0.0475(6) Uani 1 1 d .
F11 F 0.11951(9) 0.8885(2) 0.11713(12) 0.0425(6) Uani 1 1 d .
F12 F 0.07363(11) 0.9773(3) -0.00063(13) 0.0603(8) Uani 1 1 d .
F13 F 0.01644(10) 1.1844(3) 0.00526(14) 0.0573(7) Uani 1 1 d .
F14 F 0.00688(8) 1.3024(2) 0.13108(13) 0.0421(6) Uani 1 1 d .
F15 F 0.05333(8) 1.2197(2) 0.24860(12) 0.0399(6) Uani 1 1 d .
C1 C 0.08736(13) 0.8602(3) 0.28159(19) 0.0266(7) Uani 1 1 d .
C2 C 0.04620(13) 0.8675(3) 0.31772(19) 0.0278(7) Uani 1 1 d .
C3 C 0.02065(13) 0.7639(4) 0.3376(2) 0.0320(8) Uani 1 1 d .
C4 C 0.03547(14) 0.6441(4) 0.3212(2) 0.0349(9) Uani 1 1 d .
C5 C 0.07564(15) 0.6310(4) 0.2840(2) 0.0343(9) Uani 1 1 d .
C6 C 0.10017(13) 0.7367(4) 0.26498(19) 0.0291(7) Uani 1 1 d .
C7 C 0.17259(13) 0.9710(3) 0.2624(2) 0.0281(8) Uani 1 1 d .
C8 C 0.19655(14) 0.9046(4) 0.3181(2) 0.0323(8) Uani 1 1 d .
C9 C 0.24450(14) 0.8875(4) 0.3257(2) 0.0352(9) Uani 1 1 d .
C10 C 0.27210(14) 0.9401(4) 0.2764(2) 0.0390(10) Uani 1 1 d .
C11 C 0.25168(14) 1.0083(4) 0.2207(2) 0.0381(9) Uani 1 1 d .
C12 C 0.20263(13) 1.0211(4) 0.2150(2) 0.0327(8) Uani 1 1 d .
C13 C 0.08934(13) 1.0500(4) 0.18929(19) 0.0287(8) Uani 1 1 d .
C14 C 0.09233(14) 0.9935(4) 0.1234(2) 0.0321(8) Uani 1 1 d .
C15 C 0.06876(15) 1.0361(4) 0.0617(2) 0.0376(9) Uani 1 1 d .
C16 C 0.03993(14) 1.1416(4) 0.0644(2) 0.0360(9) Uani 1 1 d .
C17 C 0.03526(14) 1.2002(4) 0.1280(2) 0.0322(8) Uani 1 1 d .
C18 C 0.05981(13) 1.1548(3) 0.18825(19) 0.0273(7) Uani 1 1 d .
C19 C 0.17663(13) 0.1946(4) 0.4137(2) 0.0300(8) Uani 1 1 d .
C20 C 0.18786(15) 0.1153(4) 0.4699(2) 0.0381(9) Uani 1 1 d .
H20 H 0.1644 0.0877 0.5005 0.046 Uiso 1 1 calc R
C21 C 0.23469(17) 0.0765(4) 0.4809(2) 0.0478(12) Uani 1 1 d .
H21 H 0.2436 0.0204 0.5191 0.057 Uiso 1 1 calc R
C22 C 0.26807(16) 0.1191(5) 0.4365(3) 0.0490(12) Uani 1 1 d .
H22 H 0.3002 0.0930 0.4447 0.059 Uiso 1 1 calc R
C23 C 0.25600(15) 0.1982(5) 0.3806(3) 0.0469(11) Uani 1 1 d .
H23 H 0.2795 0.2265 0.3502 0.056 Uiso 1 1 calc R
C24 C 0.20954(15) 0.2371(4) 0.3685(2) 0.0376(9) Uani 1 1 d .
H24 H 0.2005 0.2919 0.3297 0.045 Uiso 1 1 calc R
C25 C 0.11202(13) 0.4152(4) 0.4644(2) 0.0307(8) Uani 1 1 d .
C26 C 0.13487(14) 0.5239(4) 0.4430(2) 0.0364(9) Uani 1 1 d .
H26 H 0.1466 0.5292 0.3968 0.044 Uiso 1 1 calc R
C27 C 0.14038(16) 0.6249(4) 0.4900(2) 0.0434(10) Uani 1 1 d .
H27 H 0.1559 0.7007 0.4762 0.052 Uiso 1 1 calc R
C28 C 0.12344(15) 0.6157(4) 0.5567(2) 0.0440(11) Uani 1 1 d .
H28 H 0.1276 0.6849 0.5891 0.053 Uiso 1 1 calc R
C29 C 0.10046(17) 0.5068(5) 0.5769(2) 0.0485(11) Uani 1 1 d .
H29 H 0.0887 0.5018 0.6231 0.058 Uiso 1 1 calc R
C30 C 0.09439(15) 0.4046(4) 0.5306(2) 0.0400(10) Uani 1 1 d .
H30 H 0.0785 0.3294 0.5442 0.048 Uiso 1 1 calc R
B1 B 0.11535(15) 0.9906(4) 0.2621(2) 0.0266(8) Uani 1 1 d .
H1 H 0.1084(14) 1.062(4) 0.313(2) 0.032 Uiso 1 1 d .

loop_
_atom_site_aniso_label
_atom_site_aniso_U_11
_atom_site_aniso_U_22
_atom_site_aniso_U_33
_atom_site_aniso_U_23
_atom_site_aniso_U_13
_atom_site_aniso_U_12
I1 0.02814(13) 0.03414(14) 0.03772(14) -0.00192(11) -0.00320(9) 0.00146(11)
F1 0.0318(12) 0.0361(12) 0.0489(14) -0.0024(11) 0.0127(10) 0.0064(10)
F2 0.0306(12) 0.0597(16) 0.0399(13) 0.0071(12) 0.0107(10) -0.0071(11)
F3 0.0565(17) 0.0427(14) 0.0607(17) 0.0158(13) 0.0038(13) -0.0205(13)
F4 0.0549(16) 0.0229(11) 0.0606(16) 0.0015(11) 0.0025(13) -0.0003(11)
F5 0.0362(13) 0.0290(11) 0.0542(15) -0.0039(10) 0.0156(11) 0.0027(10)
F6 0.0339(13) 0.0458(14) 0.0396(13) 0.0097(11) 0.0001(10) -0.0012(11)
F7 0.0384(14) 0.0483(15) 0.0545(16) -0.0003(12) -0.0136(11) 0.0087(12)
F8 0.0243(12) 0.0681(18) 0.0736(19) -0.0183(15) -0.0014(12) 0.0033(12)
F9 0.0354(14) 0.0666(18) 0.0643(18) -0.0008(15) 0.0190(12) -0.0120(13)
F10 0.0381(14) 0.0534(15) 0.0518(15) 0.0177(12) 0.0092(11) -0.0057(12)
F11 0.0486(14) 0.0387(13) 0.0407(13) -0.0090(11) 0.0056(11) 0.0103(11)
F12 0.0711(19) 0.079(2) 0.0304(13) -0.0149(13) -0.0010(12) 0.0166(17)
F13 0.0615(18) 0.0714(19) 0.0375(14) 0.0079(13) -0.0086(12) 0.0124(15)
F14 0.0397(14) 0.0362(12) 0.0498(14) 0.0052(11) -0.0018(11) 0.0091(11)
F15 0.0447(14) 0.0363(12) 0.0381(12) -0.0093(10) -0.0030(10) 0.0121(11)
C1 0.0259(18) 0.0248(17) 0.0288(18) 0.0022(14) 0.0001(14) 0.0017(14)
C2 0.0288(19) 0.0283(17) 0.0261(18) -0.0014(14) 0.0007(14) 0.0017(15)
C3 0.0242(18) 0.041(2) 0.0304(18) 0.0073(17) 0.0004(14) -0.0022(17)
C4 0.036(2) 0.032(2) 0.036(2) 0.0109(16) -0.0032(17) -0.0132(17)
C5 0.041(2) 0.0247(18) 0.036(2) 0.0039(15) -0.0031(17) 0.0016(17)
C6 0.0291(18) 0.0286(18) 0.0294(18) 0.0013(15) 0.0017(14) 0.0022(16)
C7 0.0262(18) 0.0239(17) 0.034(2) -0.0012(15) 0.0039(15) -0.0004(15)
C8 0.031(2) 0.0280(18) 0.038(2) -0.0035(16) 0.0038(16) -0.0011(16)
C9 0.029(2) 0.0310(19) 0.045(2) -0.0122(17) -0.0043(17) 0.0033(16)
C10 0.0226(19) 0.043(2) 0.052(3) -0.017(2) 0.0007(17) 0.0044(17)
C11 0.0248(19) 0.042(2) 0.048(2) -0.0084(19) 0.0106(17) -0.0066(17)
C12 0.0282(19) 0.0320(19) 0.038(2) 0.0000(16) 0.0046(16) -0.0018(16)
C13 0.0264(18) 0.0292(18) 0.0310(19) 0.0012(15) 0.0055(15) -0.0041(15)
C14 0.030(2) 0.0274(18) 0.039(2) -0.0030(16) 0.0053(16) 0.0026(16)
C15 0.043(2) 0.042(2) 0.028(2) -0.0051(17) 0.0032(17) 0.0002(19)
C16 0.037(2) 0.041(2) 0.029(2) 0.0051(17) -0.0030(16) -0.0030(18)
C17 0.0283(19) 0.0278(18) 0.040(2) 0.0061(16) 0.0018(16) -0.0019(15)
C18 0.0266(18) 0.0240(17) 0.0313(19) -0.0028(14) 0.0013(14) -0.0046(15)
C19 0.0279(19) 0.0289(18) 0.0328(19) -0.0057(15) -0.0014(15) 0.0019(15)
C20 0.043(2) 0.039(2) 0.032(2) -0.0007(17) 0.0013(17) 0.0007(19)
C21 0.055(3) 0.043(2) 0.043(2) -0.007(2) -0.016(2) 0.019(2)
C22 0.035(2) 0.052(3) 0.059(3) -0.025(2) -0.009(2) 0.012(2)
C23 0.029(2) 0.050(3) 0.063(3) -0.019(2) 0.009(2) -0.005(2)
C24 0.039(2) 0.036(2) 0.037(2) -0.0009(17) 0.0031(17) -0.0026(18)
C25 0.0280(19) 0.0340(19) 0.0298(19) -0.0007(15) -0.0002(15) 0.0045(16)
C26 0.037(2) 0.040(2) 0.033(2) 0.0047(17) 0.0022(16) 0.0010(18)
C27 0.042(2) 0.036(2) 0.052(3) -0.0012(19) 0.003(2) 0.0027(19)
C28 0.039(2) 0.045(2) 0.048(3) -0.013(2) -0.0016(19) 0.017(2)
C29 0.048(3) 0.060(3) 0.038(2) -0.005(2) 0.012(2) 0.011(2)
C30 0.035(2) 0.046(2) 0.040(2) 0.0048(19) 0.0093(17) 0.0015(19)
B1 0.029(2) 0.0236(18) 0.027(2) -0.0008(16) 0.0037(16) 0.0024(16)

loop_
_atom_type_symbol
_atom_type_description
_atom_type_scat_dispersion_real
_atom_type_scat_dispersion_imag
_atom_type_scat_source
C C 0.0033 0.0016 'International Tables Vol C Tables 4.2.6.8 and 6.1.1.4'
H H 0.0000 0.0000 'International Tables Vol C Tables 4.2.6.8 and 6.1.1.4'
F F 0.0171 0.0103 'International Tables Vol C Tables 4.2.6.8 and 6.1.1.4'
I I -0.4742 1.8119 'International Tables Vol C Tables 4.2.6.8 and 6.1.1.4'
B B 0.0013 0.0007 'International Tables Vol C Tables 4.2.6.8 and 6.1.1.4'

loop_
_geom_angle_atom_site_label_1
_geom_angle_atom_site_label_2
_geom_angle_atom_site_label_3
_geom_angle
C19 I1 C25 96.29(14)
C6 C1 C2 113.7(3)
C6 C1 B1 126.5(3)
C2 C1 B1 119.8(3)
F1 C2 C3 116.3(3)
F1 C2 C1 119.4(3)
C3 C2 C1 124.3(4)
F2 C3 C2 121.5(4)
F2 C3 C4 118.9(3)
C2 C3 C4 119.6(3)
F3 C4 C3 121.0(4)
F3 C4 C5 120.3(4)
C3 C4 C5 118.7(3)
F4 C5 C6 121.1(4)
F4 C5 C4 118.9(4)
C6 C5 C4 120.0(4)
F5 C6 C5 116.1(3)
F5 C6 C1 120.2(3)
C5 C6 C1 123.7(3)
C12 C7 C8 112.8(3)
C12 C7 B1 127.1(3)
C8 C7 B1 120.0(3)
F6 C8 C9 116.0(4)
F6 C8 C7 118.9(3)
C9 C8 C7 125.1(4)
F7 C9 C8 120.8(4)
F7 C9 C10 120.3(4)
C8 C9 C10 118.8(4)
F8 C10 C11 119.6(4)
F8 C10 C9 120.4(4)
C11 C10 C9 120.0(4)
F9 C11 C10 120.5(4)
F9 C11 C12 120.7(4)
C10 C11 C12 118.8(4)
F10 C12 C7 120.9(3)
F10 C12 C11 114.6(3)
C7 C12 C11 124.5(4)
C18 C13 C14 113.5(3)
C18 C13 B1 123.7(3)
C14 C13 B1 122.6(3)
F11 C14 C15 116.0(3)
F11 C14 C13 119.7(3)
C15 C14 C13 124.3(4)
F12 C15 C16 119.7(4)
F12 C15 C14 121.2(4)
C16 C15 C14 119.1(4)
F13 C16 C17 120.7(4)
F13 C16 C15 120.2(4)
C17 C16 C15 119.1(4)
F14 C17 C16 119.4(4)
F14 C17 C18 120.8(4)
C16 C17 C18 119.8(4)
F15 C18 C13 120.3(3)
F15 C18 C17 115.6(3)
C13 C18 C17 124.1(3)
C20 C19 C24 122.9(4)
C20 C19 I1 120.1(3)
C24 C19 I1 117.0(3)
C19 C20 C21 117.9(4)
C19 C20 H20 121.1
C21 C20 H20 121.1
C22 C21 C20 119.9(4)
C22 C21 H21 120.0
C20 C21 H21 120.0
C21 C22 C23 121.2(4)
C21 C22 H22 119.4
C23 C22 H22 119.4
C24 C23 C22 119.8(4)
C24 C23 H23 120.1
C22 C23 H23 120.1
C19 C24 C23 118.4(4)
C19 C24 H24 120.8
C23 C24 H24 120.8
C30 C25 C26 122.2(4)
C30 C25 I1 119.3(3)
C26 C25 I1 118.5(3)
C25 C26 C27 118.8(4)
C25 C26 H26 120.6
C27 C26 H26 120.6
C28 C27 C26 119.9(4)
C28 C27 H27 120.1
C26 C27 H27 120.1
C27 C28 C29 120.5(4)
C27 C28 H28 119.7
C29 C28 H28 119.7
C30 C29 C28 120.5(4)
C30 C29 H29 119.7
C28 C29 H29 119.7
C25 C30 C29 118.1(4)
C25 C30 H30 121.0
C29 C30 H30 121.0
C7 B1 C1 112.8(3)
C7 B1 C13 116.4(3)
C1 B1 C13 107.9(3)
C7 B1 H1 106.1(18)
C1 B1 H1 103.3(19)
C13 B1 H1 109.4(18)

loop_
_geom_bond_atom_site_label_1
_geom_bond_atom_site_label_2
_geom_bond_distance
I1 C19 2.100(4)
I1 C25 2.102(4)
F1 C2 1.349(4)
F2 C3 1.347(4)
F3 C4 1.337(4)
F4 C5 1.348(4)
F5 C6 1.347(4)
F6 C8 1.351(4)
F7 C9 1.340(5)
F8 C10 1.352(4)
F9 C11 1.343(5)
F10 C12 1.355(5)
F11 C14 1.351(4)
F12 C15 1.339(5)
F13 C16 1.337(4)
F14 C17 1.341(4)
F15 C18 1.345(4)
C1 C6 1.385(5)
C1 C2 1.384(5)
C1 B1 1.632(5)
C2 C3 1.368(5)
C3 C4 1.365(6)
C4 C5 1.376(6)
C5 C6 1.366(5)
C7 C12 1.372(5)
C7 C8 1.398(5)
C7 B1 1.629(5)
C8 C9 1.365(5)
C9 C10 1.364(6)
C10 C11 1.365(6)
C11 C12 1.389(5)
C13 C18 1.379(5)
C13 C14 1.380(5)
C13 B1 1.636(5)
C14 C15 1.377(6)
C15 C16 1.375(6)
C16 C17 1.358(6)
C17 C18 1.377(5)
C19 C20 1.366(5)
C19 C24 1.373(5)
C20 C21 1.387(6)
C20 H20 0.9500
C21 C22 1.372(7)
C21 H21 0.9500
C22 C23 1.365(7)
C22 H22 0.9500
C23 C24 1.379(6)
C23 H23 0.9500
C24 H24 0.9500
C25 C30 1.374(5)
C25 C26 1.381(6)
C26 C27 1.381(6)
C26 H26 0.9500
C27 C28 1.373(6)
C27 H27 0.9500
C28 C29 1.378(7)
C28 H28 0.9500
C29 C30 1.384(6)
C29 H29 0.9500
C30 H30 0.9500
B1 H1 1.24(4)

loop_
_geom_torsion_atom_site_label_1
_geom_torsion_atom_site_label_2
_geom_torsion_atom_site_label_3
_geom_torsion_atom_site_label_4
_geom_torsion
C6 C1 C2 F1 -178.5(3)
B1 C1 C2 F1 0.9(5)
C6 C1 C2 C3 1.8(5)
B1 C1 C2 C3 -178.8(3)
F1 C2 C3 F2 2.3(5)
C1 C2 C3 F2 -178.1(3)
F1 C2 C3 C4 179.9(3)
C1 C2 C3 C4 -0.5(6)
F2 C3 C4 F3 -1.7(6)
C2 C3 C4 F3 -179.4(4)
F2 C3 C4 C5 176.8(3)
C2 C3 C4 C5 -0.9(6)
F3 C4 C5 F4 -1.5(6)
C3 C4 C5 F4 -179.9(4)
F3 C4 C5 C6 179.3(4)
C3 C4 C5 C6 0.8(6)
F4 C5 C6 F5 -0.2(5)
C4 C5 C6 F5 179.0(3)
F4 C5 C6 C1 -178.6(4)
C4 C5 C6 C1 0.7(6)
C2 C1 C6 F5 179.8(3)
B1 C1 C6 F5 0.5(6)
C2 C1 C6 C5 -1.9(5)
B1 C1 C6 C5 178.8(4)
C12 C7 C8 F6 177.7(3)
B1 C7 C8 F6 1.9(5)
C12 C7 C8 C9 -1.1(6)
B1 C7 C8 C9 -176.8(4)
F6 C8 C9 F7 0.0(5)
C7 C8 C9 F7 178.8(3)
F6 C8 C9 C10 -177.6(3)
C7 C8 C9 C10 1.1(6)
F7 C9 C10 F8 2.0(6)
C8 C9 C10 F8 179.6(4)
F7 C9 C10 C11 -177.7(4)
C8 C9 C10 C11 0.0(6)
F8 C10 C11 F9 0.6(6)
C9 C10 C11 F9 -179.8(4)
F8 C10 C11 C12 179.4(4)
C9 C10 C11 C12 -0.9(6)
C8 C7 C12 F10 -178.8(3)
B1 C7 C12 F10 -3.4(6)
C8 C7 C12 C11 0.0(6)
B1 C7 C12 C11 175.4(4)
F9 C11 C12 F10 -1.3(6)
C10 C11 C12 F10 179.8(4)
F9 C11 C12 C7 179.8(4)
C10 C11 C12 C7 1.0(6)
C18 C13 C14 F11 -178.9(3)
B1 C13 C14 F11 -3.4(5)
C18 C13 C14 C15 0.4(6)
B1 C13 C14 C15 176.0(4)
F11 C14 C15 F12 -1.2(6)
C13 C14 C15 F12 179.4(4)
F11 C14 C15 C16 179.1(4)
C13 C14 C15 C16 -0.3(6)
F12 C15 C16 F13 0.7(6)
C14 C15 C16 F13 -179.6(4)
F12 C15 C16 C17 179.9(4)
C14 C15 C16 C17 -0.4(6)
F13 C16 C17 F14 -0.2(6)
C15 C16 C17 F14 -179.4(4)
F13 C16 C17 C18 -179.9(4)
C15 C16 C17 C18 1.0(6)
C14 C13 C18 F15 179.9(3)
B1 C13 C18 F15 4.4(5)
C14 C13 C18 C17 0.1(5)
B1 C13 C18 C17 -175.4(3)
F14 C17 C18 F15 -0.3(5)
C16 C17 C18 F15 179.4(3)
F14 C17 C18 C13 179.5(3)
C16 C17 C18 C13 -0.8(6)
C25 I1 C19 C20 85.2(3)
C25 I1 C19 C24 -94.0(3)
C24 C19 C20 C21 -0.2(6)
I1 C19 C20 C21 -179.4(3)
C19 C20 C21 C22 0.8(6)
C20 C21 C22 C23 -0.9(7)
C21 C22 C23 C24 0.3(7)
C20 C19 C24 C23 -0.3(6)
I1 C19 C24 C23 178.9(3)
C22 C23 C24 C19 0.2(6)
C19 I1 C25 C30 -100.1(3)
C19 I1 C25 C26 77.5(3)
C30 C25 C26 C27 0.4(6)
I1 C25 C26 C27 -177.2(3)
C25 C26 C27 C28 0.3(6)
C26 C27 C28 C29 -0.7(7)
C27 C28 C29 C30 0.5(7)
C26 C25 C30 C29 -0.6(6)
I1 C25 C30 C29 177.0(3)
C28 C29 C30 C25 0.2(7)
C12 C7 B1 C1 139.6(4)
C8 C7 B1 C1 -45.4(5)
C12 C7 B1 C13 13.9(5)
C8 C7 B1 C13 -171.0(3)
C6 C1 B1 C7 -33.1(5)
C2 C1 B1 C7 147.6(3)
C6 C1 B1 C13 97.0(4)
C2 C1 B1 C13 -82.3(4)
C18 C13 B1 C7 -127.4(4)
C14 C13 B1 C7 57.5(5)
C18 C13 B1 C1 104.5(4)
C14 C13 B1 C1 -70.6(4)
